data_7014854
loop_
_publ_author_name
'Chu, Wen-Juan'
'Yao, Hong-Chang'
'Fan, Yao-Ting'
'Hou, Hong-Wei'

_publ_section_title
;
 Anion exchange induced tunable catalysis properties of an uncommon
 butterfly-like tetranuclear copper(ii) cluster and magnetic
 characterization
;
_journal_issue 11
_journal_name_full 'Dalton Transactions'
_journal_page_first 2555
_journal_paper_doi 10.1039/c0dt01220c
_journal_volume 40
_journal_year 2011
_chemical_formula_sum 'C20 H42 Cl2 Cu4 N16 O19 S4'
_chemical_formula_weight 1264.00
_chemical_name_systematic
;
?
;
_space_group_IT_number 2
_symmetry_cell_setting triclinic
_symmetry_space_group_name_Hall '-P 1'
_symmetry_space_group_name_H-M 'P -1'
_atom_sites_solution_hydrogens geom
_atom_sites_solution_primary direct
_atom_sites_solution_secondary difmap
_audit_creation_method SHELXL-97
_cell_angle_alpha 106.556(4)
_cell_angle_beta 115.672(4)
_cell_angle_gamma 104.826(3)
_cell_formula_units_Z 2
_cell_length_a 13.7465(17)
_cell_length_b 14.0550(17)
_cell_length_c 14.399(3)
_cell_measurement_reflns_used 7541
_cell_measurement_temperature 293(2)
_cell_measurement_theta_max 25.00
_cell_measurement_theta_min 3.01
_cell_volume 2159.4(6)
_computing_cell_refinement 'R3m Software (Siemens, 1990)'
_computing_data_collection 'R3m Software (Siemens, 1990)'
_computing_data_reduction 'R3m Software (Siemens, 1990)'
_computing_molecular_graphics SHELXTL
_computing_publication_material SHELXTL
_computing_structure_refinement 'SHELXL-97 (Sheldrick, 1997)'
_computing_structure_solution 'SHELXS-97 (Sheldrick, 1990)'
_diffrn_ambient_temperature 293(2)
_diffrn_measured_fraction_theta_full 0.992
_diffrn_measured_fraction_theta_max 0.992
_diffrn_measurement_device_type 'Siemens R3m'
_diffrn_measurement_method \w
_diffrn_radiation_monochromator graphite
_diffrn_radiation_source 'fine-focus sealed tube'
_diffrn_radiation_type MoK\a
_diffrn_radiation_wavelength 0.71073
_diffrn_reflns_av_R_equivalents 0.0519
_diffrn_reflns_av_sigmaI/netI 0.0720
_diffrn_reflns_limit_h_max 16
_diffrn_reflns_limit_h_min -16
_diffrn_reflns_limit_k_max 16
_diffrn_reflns_limit_k_min -16
_diffrn_reflns_limit_l_max 17
_diffrn_reflns_limit_l_min -15
_diffrn_reflns_number 15817
_diffrn_reflns_theta_full 25.00
_diffrn_reflns_theta_max 25.00
_diffrn_reflns_theta_min 3.01
_diffrn_standards_decay_% none
_diffrn_standards_interval_count 150
_diffrn_standards_number 2
_exptl_absorpt_coefficient_mu 2.352
_exptl_absorpt_correction_T_max 0.6506
_exptl_absorpt_correction_T_min 0.6506
_exptl_absorpt_correction_type numerical
_exptl_crystal_colour blue
_exptl_crystal_density_diffrn 1.944
_exptl_crystal_density_method 'not measured'
_exptl_crystal_description block
_exptl_crystal_F_000 1280
_exptl_crystal_size_max 0.20
_exptl_crystal_size_mid 0.20
_exptl_crystal_size_min 0.20
_refine_diff_density_max 2.900
_refine_diff_density_min -1.675
_refine_diff_density_rms 0.198
_refine_ls_extinction_method none
_refine_ls_goodness_of_fit_ref 1.055
_refine_ls_hydrogen_treatment constr
_refine_ls_matrix_type full
_refine_ls_number_parameters 583
_refine_ls_number_reflns 7541
_refine_ls_number_restraints 1
_refine_ls_restrained_S_all 1.058
_refine_ls_R_factor_all 0.0896
_refine_ls_R_factor_gt 0.0793
_refine_ls_shift/su_max 0.000
_refine_ls_shift/su_mean 0.000
_refine_ls_structure_factor_coef Fsqd
_refine_ls_weighting_details 'calc w=1/[\s^2^(Fo^2^)+(0.1035P)^2^+39.4464P] where P=(Fo^2^+2Fc^2^)/3'
_refine_ls_weighting_scheme calc
_refine_ls_wR_factor_gt 0.2202
_refine_ls_wR_factor_ref 0.2281
_reflns_number_gt 6435
_reflns_number_total 7541
_reflns_threshold_expression >2sigma(I)
_cod_data_source_file C0DT01220C.TXT
_cod_data_source_block 1
_cod_original_cell_volume 2159.3(6)
_cod_original_sg_symbol_H-M P-1
_cod_database_code 7014854

loop_
_symmetry_equiv_pos_as_xyz
'x, y, z'
'-x, -y, -z'

loop_
_atom_site_label
_atom_site_type_symbol
_atom_site_fract_x
_atom_site_fract_y
_atom_site_fract_z
_atom_site_U_iso_or_equiv
_atom_site_adp_type
_atom_site_occupancy
_atom_site_symmetry_multiplicity
_atom_site_calc_flag
_atom_site_refinement_flags
_atom_site_disorder_assembly
_atom_site_disorder_group
Cu1 Cu 0.41644(9) 0.73953(9) 0.31078(9) 0.0162(3) Uani 1 1 d . . .
Cu2 Cu 0.52669(9) 0.84835(9) 0.18680(9) 0.0163(3) Uani 1 1 d . . .
Cu3 Cu 0.30874(9) 0.73829(9) -0.07974(9) 0.0173(3) Uani 1 1 d D . .
Cu4 Cu 0.30396(9) 0.84936(9) 0.14725(9) 0.0169(3) Uani 1 1 d . . .
S1 S 0.6560(2) 0.62889(19) 0.4628(2) 0.0221(5) Uani 1 1 d . . .
S3 S -0.0351(2) 0.62618(19) -0.3372(2) 0.0236(5) Uani 1 1 d . . .
S2 S 0.4396(2) 0.68084(19) -0.25884(19) 0.0230(5) Uani 1 1 d . . .
S4 S 0.2292(2) 0.68643(19) 0.43524(19) 0.0217(5) Uani 1 1 d . . .
O9 O 0.4503(5) 0.8650(5) 0.2758(5) 0.0156(12) Uani 1 1 d . . .
O10 O 0.3951(5) 0.8646(5) 0.0725(5) 0.0158(12) Uani 1 1 d . . .
O5 O 0.2334(6) 0.5933(5) -0.2073(5) 0.0222(14) Uani 1 1 d . . .
O1 O 0.3524(5) 0.5929(5) 0.2971(5) 0.0193(13) Uani 1 1 d . . .
C12 C 0.0925(8) 0.6297(7) -0.3468(8) 0.0190(18) Uani 1 1 d . . .
H12A H 0.0694 0.6099 -0.4260 0.023 Uiso 1 1 calc R . .
H12B H 0.1563 0.7046 -0.2987 0.023 Uiso 1 1 calc R . .
N2 N 0.7558(7) 0.7497(6) 0.3834(6) 0.0180(15) Uani 1 1 d . . .
N7 N 0.6337(7) 0.7485(6) -0.0391(6) 0.0169(15) Uani 1 1 d . . .
N15 N 0.1028(7) 0.7562(6) 0.2803(6) 0.0191(16) Uani 1 1 d . . .
N14 N 0.2657(7) 0.7590(6) 0.2908(6) 0.0174(15) Uani 1 1 d . . .
N4 N 0.6234(6) 0.7991(6) 0.2899(6) 0.0174(15) Uani 1 1 d . . .
N11 N 0.1495(7) 0.7381(6) -0.1055(6) 0.0174(15) Uani 1 1 d . . .
N10 N -0.0187(6) 0.7497(6) -0.1438(6) 0.0172(15) Uani 1 1 d . . .
N1 N 0.8640(7) 0.7388(6) 0.4312(7) 0.0214(16) Uani 1 1 d . . .
H1A H 0.9186 0.7681 0.4203 0.026 Uiso 1 1 calc R . .
H1B H 0.8752 0.7028 0.4712 0.026 Uiso 1 1 calc R . .
N5 N 0.5653(7) 0.7917(6) 0.0697(6) 0.0201(16) Uani 1 1 d . . .
C2 C 0.5265(8) 0.6266(8) 0.4698(8) 0.0215(19) Uani 1 1 d . . .
H2A H 0.5285 0.6043 0.5282 0.026 Uiso 1 1 calc R . .
H2B H 0.5328 0.7010 0.4943 0.026 Uiso 1 1 calc R . .
N13 N 0.2122(7) 0.7950(6) 0.2112(6) 0.0177(15) Uani 1 1 d . . .
N3 N 0.5772(7) 0.7381(6) 0.3342(6) 0.0174(15) Uani 1 1 d . . .
N8 N 0.7134(7) 0.7272(7) -0.0689(7) 0.0258(18) Uani 1 1 d . . .
H8A H 0.7827 0.7380 -0.0163 0.031 Uiso 1 1 calc R . .
H8B H 0.6929 0.7034 -0.1397 0.031 Uiso 1 1 calc R . .
N16 N 0.0014(7) 0.7346(7) 0.2897(7) 0.0249(17) Uani 1 1 d . . .
H16A H -0.0584 0.7436 0.2459 0.030 Uiso 1 1 calc R . .
H16B H -0.0001 0.7124 0.3391 0.030 Uiso 1 1 calc R . .
N9 N -0.1339(7) 0.7424(7) -0.2017(7) 0.0229(17) Uani 1 1 d . . .
H9C H -0.1592 0.7751 -0.1635 0.028 Uiso 1 1 calc R . .
H9D H -0.1797 0.7053 -0.2758 0.028 Uiso 1 1 calc R . .
N6 N 0.4743(7) 0.7551(6) -0.0450(6) 0.0175(15) Uani 1 1 d . . .
C7 C 0.6611(8) 0.7861(7) 0.0711(8) 0.0184(18) Uani 1 1 d . . .
C8 C 0.5183(8) 0.7304(7) -0.1086(7) 0.0165(17) Uani 1 1 d . . .
N12 N 0.1604(7) 0.8001(6) -0.0028(6) 0.0175(15) Uani 1 1 d . . .
O2 O 0.3653(6) 0.4489(6) 0.3263(6) 0.0348(18) Uani 1 1 d . . .
C6 C 0.7793(9) 0.8118(8) 0.1688(8) 0.0222(19) Uani 1 1 d . . .
H6A H 0.8407 0.8578 0.1635 0.027 Uiso 1 1 calc R . .
H6B H 0.7861 0.7431 0.1587 0.027 Uiso 1 1 calc R . .
C18 C 0.1997(8) 0.7373(7) 0.3323(7) 0.0175(18) Uani 1 1 d . . .
C3 C 0.6573(8) 0.7087(7) 0.3899(7) 0.0180(18) Uani 1 1 d . . .
C19 C 0.2296(9) 0.7859(8) 0.5480(8) 0.025(2) Uani 1 1 d . . .
H19A H 0.1500 0.7832 0.5150 0.031 Uiso 1 1 calc R . .
H19B H 0.2427 0.7617 0.6073 0.031 Uiso 1 1 calc R . .
C15 C 0.0420(9) 0.8727(8) 0.0598(8) 0.0216(19) Uani 1 1 d . . .
H15A H -0.0253 0.8877 0.0198 0.026 Uiso 1 1 calc R . .
H15B H 0.1128 0.9431 0.1120 0.026 Uiso 1 1 calc R . .
C1 C 0.4058(8) 0.5494(8) 0.3556(8) 0.0217(19) Uani 1 1 d . . .
C14 C 0.0599(8) 0.8062(8) -0.0273(8) 0.0201(19) Uani 1 1 d . . .
C5 C 0.8085(8) 0.8701(8) 0.2921(8) 0.0192(18) Uani 1 1 d . . .
H5A H 0.8910 0.8874 0.3468 0.023 Uiso 1 1 calc R . .
H5B H 0.8028 0.9394 0.3036 0.023 Uiso 1 1 calc R . .
C13 C 0.0375(8) 0.7071(7) -0.1898(8) 0.0162(17) Uani 1 1 d . . .
C16 C 0.0187(8) 0.8196(8) 0.1322(8) 0.0222(19) Uani 1 1 d . . .
H16C H 0.0057 0.8694 0.1830 0.027 Uiso 1 1 calc R . .
H16D H -0.0559 0.7524 0.0798 0.027 Uiso 1 1 calc R . .
C17 C 0.1109(8) 0.7912(7) 0.2044(7) 0.0174(18) Uani 1 1 d . . .
C4 C 0.7293(8) 0.8051(7) 0.3188(7) 0.0181(18) Uani 1 1 d . . .
C11 C 0.1403(9) 0.5521(8) -0.3090(8) 0.023(2) Uani 1 1 d . . .
O12 O 0.3409(5) 0.8774(4) -0.1451(4) 0.0327(17) Uani 1 1 d D . .
H12C H 0.3922 0.9085 -0.1569 0.039 Uiso 1 1 d R . .
H12D H 0.2871 0.8995 -0.1642 0.039 Uiso 1 1 d R . .
O11 O 0.5116(5) 0.8603(4) 0.5012(4) 0.0367(18) Uani 1 1 d R . .
H11A H 0.4734 0.8932 0.5184 0.044 Uiso 1 1 d R . .
H11B H 0.5325 0.8858 0.4624 0.044 Uiso 1 1 d R . .
C10 C 0.5879(8) 0.9013(8) -0.1977(8) 0.0191(18) Uani 1 1 d . . .
C20 C 0.3209(9) 0.9070(8) 0.6075(8) 0.0217(19) Uani 1 1 d . . .
C9 C 0.5407(8) 0.7791(8) -0.2747(8) 0.023(2) Uani 1 1 d . . .
H9A H 0.6090 0.7630 -0.2595 0.028 Uiso 1 1 calc R . .
H9B H 0.4987 0.7660 -0.3546 0.028 Uiso 1 1 calc R . .
O7 O 0.3371(6) 0.9678(5) 0.7017(5) 0.0228(14) Uani 1 1 d . . .
O4 O 0.5673(6) 0.9301(5) -0.1193(5) 0.0227(14) Uani 1 1 d . . .
O3 O 0.6464(6) 0.9658(5) -0.2198(6) 0.0250(14) Uani 1 1 d . . .
O8 O 0.3718(6) 0.9384(5) 0.5602(6) 0.0253(15) Uani 1 1 d . . .
O6 O 0.0897(7) 0.4523(6) -0.3790(6) 0.0383(19) Uani 1 1 d . . .
Cl1 Cl 0.3130(2) 0.63788(18) 0.06538(19) 0.0217(5) Uani 1 1 d . . .
Cl2 Cl 0.9688(3) 0.9067(2) 0.7012(2) 0.0387(6) Uani 1 1 d . . .
O13 O 0.3296(7) 0.4439(6) -0.1484(7) 0.043(2) Uani 1 1 d . . .
H13A H 0.2923 0.4792 -0.1751 0.051 Uiso 1 1 d R . .
H13B H 0.2955 0.3786 -0.2022 0.051 Uiso 1 1 d R . .
O14 O 0.1125(7) 0.4405(6) 0.0940(7) 0.0415(19) Uani 1 1 d . . .
H14A H 0.1809 0.4737 0.1573 0.050 Uiso 1 1 d R . .
H14B H 0.0741 0.3797 0.0897 0.050 Uiso 1 1 d R . .
O15 O 0.1381(8) 0.9756(6) 0.4540(7) 0.045(2) Uani 1 1 d . . .
H15C H 0.1284 1.0336 0.4747 0.054 Uiso 1 1 d R . .
H15D H 0.2102 0.9906 0.5023 0.054 Uiso 1 1 d R . .
O16 O 0.8262(8) 0.9767(7) 0.0363(7) 0.053(2) Uani 1 1 d . . .
H16E H 0.8424 1.0433 0.0485 0.063 Uiso 1 1 d R . .
H16F H 0.7511 0.9427 0.0062 0.063 Uiso 1 1 d R . .
O17 O 0.5654(8) 0.5221(7) -0.0897(8) 0.050(2) Uani 1 1 d . . .
H17A H 0.5999 0.5733 -0.1007 0.060 Uiso 1 1 d R . .
H17B H 0.5948 0.4761 -0.0961 0.060 Uiso 1 1 d R . .
O18 O -0.0399(7) 0.5290(7) 0.1150(7) 0.049(2) Uani 1 1 d . . .
H18A H -0.0399 0.5889 0.1503 0.058 Uiso 1 1 d R . .
H18B H -0.1112 0.4784 0.0759 0.058 Uiso 1 1 d R . .
O19 O 0.7447(10) 0.9422(11) 0.6508(9) 0.075(3) Uani 1 1 d . . .
H19C H 0.7330 0.9954 0.6822 0.090 Uiso 1 1 d R . .
H19D H 0.7331 0.8964 0.6771 0.090 Uiso 1 1 d R . .

loop_
_atom_site_aniso_label
_atom_site_aniso_U_11
_atom_site_aniso_U_22
_atom_site_aniso_U_33
_atom_site_aniso_U_23
_atom_site_aniso_U_13
_atom_site_aniso_U_12
Cu1 0.0153(5) 0.0178(6) 0.0249(6) 0.0121(4) 0.0152(5) 0.0096(4)
Cu2 0.0168(5) 0.0225(6) 0.0231(6) 0.0136(4) 0.0164(5) 0.0135(4)
Cu3 0.0146(5) 0.0194(6) 0.0225(6) 0.0083(4) 0.0133(5) 0.0095(4)
Cu4 0.0152(5) 0.0236(6) 0.0243(6) 0.0142(5) 0.0162(5) 0.0121(4)
S1 0.0196(11) 0.0234(12) 0.0317(12) 0.0176(10) 0.0155(10) 0.0124(9)
S3 0.0168(11) 0.0248(12) 0.0271(12) 0.0082(9) 0.0113(9) 0.0112(9)
S2 0.0248(12) 0.0211(11) 0.0229(11) 0.0064(9) 0.0160(10) 0.0085(9)
S4 0.0235(12) 0.0202(11) 0.0254(11) 0.0122(9) 0.0169(10) 0.0066(9)
O9 0.022(3) 0.018(3) 0.027(3) 0.016(3) 0.021(3) 0.014(3)
O10 0.013(3) 0.022(3) 0.021(3) 0.012(2) 0.012(2) 0.012(2)
O5 0.018(3) 0.023(3) 0.029(3) 0.012(3) 0.012(3) 0.012(3)
O1 0.019(3) 0.018(3) 0.025(3) 0.012(3) 0.014(3) 0.010(3)
C12 0.019(4) 0.023(5) 0.020(4) 0.008(4) 0.014(4) 0.011(4)
N2 0.017(4) 0.022(4) 0.024(4) 0.012(3) 0.015(3) 0.012(3)
N7 0.019(4) 0.020(4) 0.024(4) 0.011(3) 0.019(3) 0.013(3)
N15 0.020(4) 0.017(4) 0.026(4) 0.010(3) 0.017(3) 0.007(3)
N14 0.021(4) 0.019(4) 0.024(4) 0.011(3) 0.018(3) 0.011(3)
N4 0.013(4) 0.027(4) 0.023(4) 0.014(3) 0.014(3) 0.013(3)
N11 0.017(4) 0.028(4) 0.024(4) 0.015(3) 0.018(3) 0.016(3)
N10 0.012(4) 0.019(4) 0.026(4) 0.014(3) 0.012(3) 0.008(3)
N1 0.020(4) 0.025(4) 0.035(4) 0.020(3) 0.019(4) 0.017(3)
N5 0.019(4) 0.027(4) 0.026(4) 0.016(3) 0.016(3) 0.015(3)
C2 0.026(5) 0.021(5) 0.025(5) 0.012(4) 0.018(4) 0.011(4)
N13 0.017(4) 0.018(4) 0.025(4) 0.012(3) 0.014(3) 0.010(3)
N3 0.023(4) 0.018(4) 0.023(4) 0.013(3) 0.019(3) 0.011(3)
N8 0.020(4) 0.038(5) 0.034(4) 0.015(4) 0.023(4) 0.018(4)
N16 0.021(4) 0.038(5) 0.036(4) 0.022(4) 0.026(4) 0.017(4)
N9 0.016(4) 0.037(5) 0.026(4) 0.014(3) 0.014(3) 0.019(4)
N6 0.019(4) 0.020(4) 0.016(4) 0.009(3) 0.011(3) 0.009(3)
C7 0.018(4) 0.017(4) 0.034(5) 0.013(4) 0.021(4) 0.011(4)
C8 0.019(4) 0.019(4) 0.022(4) 0.010(3) 0.016(4) 0.014(4)
N12 0.017(4) 0.020(4) 0.020(4) 0.008(3) 0.013(3) 0.009(3)
O2 0.025(4) 0.020(4) 0.045(4) 0.019(3) 0.010(3) 0.004(3)
C6 0.028(5) 0.024(5) 0.029(5) 0.016(4) 0.022(4) 0.015(4)
C18 0.018(4) 0.016(4) 0.023(4) 0.008(3) 0.015(4) 0.006(3)
C3 0.021(5) 0.016(4) 0.017(4) 0.006(3) 0.013(4) 0.005(4)
C19 0.026(5) 0.028(5) 0.028(5) 0.012(4) 0.022(4) 0.007(4)
C15 0.023(5) 0.025(5) 0.026(5) 0.012(4) 0.018(4) 0.014(4)
C1 0.015(4) 0.032(5) 0.027(5) 0.016(4) 0.015(4) 0.012(4)
C14 0.019(5) 0.022(5) 0.033(5) 0.020(4) 0.018(4) 0.013(4)
C5 0.014(4) 0.029(5) 0.029(5) 0.017(4) 0.017(4) 0.015(4)
C13 0.015(4) 0.015(4) 0.028(5) 0.012(4) 0.017(4) 0.008(3)
C16 0.018(4) 0.026(5) 0.029(5) 0.011(4) 0.019(4) 0.010(4)
C17 0.018(4) 0.012(4) 0.025(4) 0.007(3) 0.016(4) 0.003(3)
C4 0.014(4) 0.021(5) 0.023(4) 0.011(4) 0.011(4) 0.011(4)
C11 0.029(5) 0.025(5) 0.028(5) 0.013(4) 0.022(4) 0.020(4)
O12 0.027(4) 0.044(4) 0.044(4) 0.028(4) 0.028(3) 0.015(3)
O11 0.046(5) 0.052(5) 0.044(4) 0.029(4) 0.036(4) 0.036(4)
C10 0.015(4) 0.027(5) 0.027(5) 0.016(4) 0.015(4) 0.017(4)
C20 0.027(5) 0.023(5) 0.024(5) 0.013(4) 0.017(4) 0.016(4)
C9 0.020(5) 0.029(5) 0.026(5) 0.014(4) 0.017(4) 0.009(4)
O7 0.026(4) 0.026(4) 0.023(3) 0.012(3) 0.018(3) 0.012(3)
O4 0.029(4) 0.017(3) 0.029(3) 0.009(3) 0.024(3) 0.009(3)
O3 0.030(4) 0.022(3) 0.040(4) 0.019(3) 0.028(3) 0.014(3)
O8 0.033(4) 0.020(3) 0.033(4) 0.010(3) 0.029(3) 0.007(3)
O6 0.036(4) 0.021(4) 0.032(4) -0.001(3) 0.003(3) 0.020(3)
Cl1 0.0229(11) 0.0202(11) 0.0269(11) 0.0118(9) 0.0159(9) 0.0107(9)
Cl2 0.0449(16) 0.0250(13) 0.0341(13) 0.0123(10) 0.0150(12) 0.0119(11)
O13 0.045(5) 0.032(4) 0.047(5) 0.011(3) 0.022(4) 0.025(4)
O14 0.035(4) 0.027(4) 0.051(5) 0.018(4) 0.018(4) 0.007(3)
O15 0.042(5) 0.030(4) 0.048(5) 0.015(4) 0.015(4) 0.017(4)
O16 0.048(5) 0.033(5) 0.053(5) 0.021(4) 0.012(4) 0.011(4)
O17 0.053(5) 0.030(4) 0.084(6) 0.029(4) 0.043(5) 0.025(4)
O18 0.030(4) 0.029(4) 0.055(5) 0.001(4) 0.016(4) 0.003(3)
O19 0.062(7) 0.103(9) 0.059(6) 0.031(6) 0.032(6) 0.042(7)

loop_
_atom_type_symbol
_atom_type_description
_atom_type_scat_dispersion_real
_atom_type_scat_dispersion_imag
_atom_type_scat_source
C C 0.0033 0.0016 'International Tables Vol C Tables 4.2.6.8 and 6.1.1.4'
H H 0.0000 0.0000 'International Tables Vol C Tables 4.2.6.8 and 6.1.1.4'
N N 0.0061 0.0033 'International Tables Vol C Tables 4.2.6.8 and 6.1.1.4'
O O 0.0106 0.0060 'International Tables Vol C Tables 4.2.6.8 and 6.1.1.4'
S S 0.1246 0.1234 'International Tables Vol C Tables 4.2.6.8 and 6.1.1.4'
Cl Cl 0.1484 0.1585 'International Tables Vol C Tables 4.2.6.8 and 6.1.1.4'
Cu Cu 0.3201 1.2651 'International Tables Vol C Tables 4.2.6.8 and 6.1.1.4'

loop_
_geom_angle_atom_site_label_1
_geom_angle_atom_site_label_2
_geom_angle_atom_site_label_3
_geom_angle
_geom_angle_site_symmetry_1
_geom_angle_site_symmetry_3
_geom_angle_publ_flag
O1 Cu1 O9 163.4(3) . . ?
O1 Cu1 N14 92.2(3) . . ?
O9 Cu1 N14 85.0(3) . . ?
O1 Cu1 N3 94.2(3) . . ?
O9 Cu1 N3 89.0(3) . . ?
N14 Cu1 N3 173.6(3) . . ?
O1 Cu1 O11 106.5(2) . . ?
O9 Cu1 O11 89.7(2) . . ?
N14 Cu1 O11 86.1(2) . . ?
N3 Cu1 O11 91.6(2) . . ?
O1 Cu1 Cl1 87.97(19) . . ?
O9 Cu1 Cl1 75.85(18) . . ?
N14 Cu1 Cl1 92.7(2) . . ?
N3 Cu1 Cl1 88.1(2) . . ?
O11 Cu1 Cl1 165.50(14) . . ?
O1 Cu1 H11B 126.8 . . ?
O9 Cu1 H11B 69.8 . . ?
N14 Cu1 H11B 93.2 . . ?
N3 Cu1 H11B 82.6 . . ?
O11 Cu1 H11B 21.8 . . ?
Cl1 Cu1 H11B 144.4 . . ?
N4 Cu2 O10 165.4(3) . . ?
N4 Cu2 O9 87.5(3) . . ?
O10 Cu2 O9 85.7(2) . . ?
N4 Cu2 N5 93.7(3) . . ?
O10 Cu2 N5 89.6(3) . . ?
O9 Cu2 N5 164.5(3) . . ?
N4 Cu2 O7 94.7(3) . 2_676 ?
O10 Cu2 O7 98.2(2) . 2_676 ?
O9 Cu2 O7 91.0(2) . 2_676 ?
N5 Cu2 O7 104.3(3) . 2_676 ?
N4 Cu2 Cu4 126.1(2) . . ?
O10 Cu2 Cu4 43.74(17) . . ?
O9 Cu2 Cu4 43.03(17) . . ?
N5 Cu2 Cu4 128.1(2) . . ?
O7 Cu2 Cu4 103.90(17) 2_676 . ?
N4 Cu2 Cl1 91.6(2) . . ?
O10 Cu2 Cl1 74.12(18) . . ?
O9 Cu2 Cl1 74.35(18) . . ?
N5 Cu2 Cl1 90.2(2) . . ?
O7 Cu2 Cl1 163.78(17) 2_676 . ?
Cu4 Cu2 Cl1 60.60(5) . . ?
O5 Cu3 O10 165.4(3) . . ?
O5 Cu3 N6 90.9(3) . . ?
O10 Cu3 N6 85.8(3) . . ?
O5 Cu3 N11 94.5(3) . . ?
O10 Cu3 N11 89.5(3) . . ?
N6 Cu3 N11 174.3(3) . . ?
O5 Cu3 O12 109.4(2) . . ?
O10 Cu3 O12 84.5(2) . . ?
N6 Cu3 O12 84.8(2) . . ?
N11 Cu3 O12 91.7(2) . . ?
O5 Cu3 Cl1 89.0(2) . . ?
O10 Cu3 Cl1 77.00(18) . . ?
N6 Cu3 Cl1 93.5(2) . . ?
N11 Cu3 Cl1 88.5(2) . . ?
O12 Cu3 Cl1 161.47(14) . . ?
N12 Cu4 O9 165.1(3) . . ?
N12 Cu4 O10 86.9(3) . . ?
O9 Cu4 O10 85.8(2) . . ?
N12 Cu4 N13 93.9(3) . . ?
O9 Cu4 N13 89.7(3) . . ?
O10 Cu4 N13 164.8(3) . . ?
N12 Cu4 O3 98.2(3) . 2_675 ?
O9 Cu4 O3 95.0(2) . 2_675 ?
O10 Cu4 O3 91.2(2) . 2_675 ?
N13 Cu4 O3 103.6(3) . 2_675 ?
N12 Cu4 Cu2 125.9(2) . . ?
O9 Cu4 Cu2 43.58(16) . . ?
O10 Cu4 Cu2 43.33(16) . . ?
N13 Cu4 Cu2 128.2(2) . . ?
O3 Cu4 Cu2 101.93(17) 2_675 . ?
N12 Cu4 Cl1 90.7(2) . . ?
O9 Cu4 Cl1 74.73(17) . . ?
O10 Cu4 Cl1 74.07(18) . . ?
N13 Cu4 Cl1 90.7(2) . . ?
O3 Cu4 Cl1 162.44(17) 2_675 . ?
Cu2 Cu4 Cl1 60.79(5) . . ?
C3 S1 C2 99.4(4) . . ?
C13 S3 C12 100.1(4) . . ?
C8 S2 C9 101.9(4) . . ?
C18 S4 C19 103.0(4) . . ?
Cu4 O9 Cu1 110.9(3) . . ?
Cu4 O9 Cu2 93.4(2) . . ?
Cu1 O9 Cu2 110.7(3) . . ?
Cu3 O10 Cu2 110.4(3) . . ?
Cu3 O10 Cu4 110.4(3) . . ?
Cu2 O10 Cu4 92.9(2) . . ?
C11 O5 Cu3 128.8(6) . . ?
C1 O1 Cu1 128.9(6) . . ?
C11 C12 S3 113.1(6) . . ?
C11 C12 H12A 109.0 . . ?
S3 C12 H12A 109.0 . . ?
C11 C12 H12B 109.0 . . ?
S3 C12 H12B 109.0 . . ?
H12A C12 H12B 107.8 . . ?
C4 N2 C3 106.3(7) . . ?
C4 N2 N1 124.6(7) . . ?
C3 N2 N1 129.1(7) . . ?
C7 N7 C8 107.6(7) . . ?
C7 N7 N8 122.6(7) . . ?
C8 N7 N8 129.6(7) . . ?
C17 N15 C18 107.6(7) . . ?
C17 N15 N16 123.0(8) . . ?
C18 N15 N16 129.1(7) . . ?
C18 N14 N13 108.0(7) . . ?
C18 N14 Cu1 134.1(6) . . ?
N13 N14 Cu1 117.7(5) . . ?
C4 N4 N3 109.4(7) . . ?
C4 N4 Cu2 129.0(6) . . ?
N3 N4 Cu2 121.2(5) . . ?
C13 N11 N12 105.4(7) . . ?
C13 N11 Cu3 141.2(6) . . ?
N12 N11 Cu3 113.0(5) . . ?
C14 N10 C13 107.6(7) . . ?
C14 N10 N9 124.3(7) . . ?
C13 N10 N9 128.1(7) . . ?
N2 N1 H1A 120.0 . . ?
N2 N1 H1B 120.0 . . ?
H1A N1 H1B 120.0 . . ?
C7 N5 N6 108.0(7) . . ?
C7 N5 Cu2 136.6(6) . . ?
N6 N5 Cu2 115.2(5) . . ?
C1 C2 S1 114.1(6) . . ?
C1 C2 H2A 108.7 . . ?
S1 C2 H2A 108.7 . . ?
C1 C2 H2B 108.7 . . ?
S1 C2 H2B 108.7 . . ?
H2A C2 H2B 107.6 . . ?
C17 N13 N14 107.5(7) . . ?
C17 N13 Cu4 136.0(6) . . ?
N14 N13 Cu4 116.3(5) . . ?
C3 N3 N4 106.9(7) . . ?
C3 N3 Cu1 139.7(6) . . ?
N4 N3 Cu1 112.7(5) . . ?
N7 N8 H8A 120.0 . . ?
N7 N8 H8B 120.0 . . ?
H8A N8 H8B 120.0 . . ?
N15 N16 H16A 120.0 . . ?
N15 N16 H16B 120.0 . . ?
H16A N16 H16B 120.0 . . ?
N10 N9 H9C 120.0 . . ?
N10 N9 H9D 120.0 . . ?
H9C N9 H9D 120.0 . . ?
C8 N6 N5 107.1(7) . . ?
C8 N6 Cu3 134.6(6) . . ?
N5 N6 Cu3 118.0(5) . . ?
N5 C7 N7 108.1(8) . . ?
N5 C7 C6 130.0(8) . . ?
N7 C7 C6 121.9(7) . . ?
N6 C8 N7 109.2(7) . . ?
N6 C8 S2 125.0(7) . . ?
N7 C8 S2 125.8(6) . . ?
C14 N12 N11 109.5(7) . . ?
C14 N12 Cu4 129.6(6) . . ?
N11 N12 Cu4 120.6(5) . . ?
C7 C6 C5 117.9(8) . . ?
C7 C6 H6A 107.8 . . ?
C5 C6 H6A 107.8 . . ?
C7 C6 H6B 107.8 . . ?
C5 C6 H6B 107.8 . . ?
H6A C6 H6B 107.2 . . ?
N14 C18 N15 109.0(8) . . ?
N14 C18 S4 125.3(7) . . ?
N15 C18 S4 125.6(6) . . ?
N3 C3 N2 109.3(7) . . ?
N3 C3 S1 131.0(7) . . ?
N2 C3 S1 119.7(7) . . ?
C20 C19 S4 118.2(6) . . ?
C20 C19 H19A 107.8 . . ?
S4 C19 H19A 107.8 . . ?
C20 C19 H19B 107.8 . . ?
S4 C19 H19B 107.8 . . ?
H19A C19 H19B 107.1 . . ?
C14 C15 C16 115.7(8) . . ?
C14 C15 H15A 108.3 . . ?
C16 C15 H15A 108.3 . . ?
C14 C15 H15B 108.3 . . ?
C16 C15 H15B 108.3 . . ?
H15A C15 H15B 107.4 . . ?
O2 C1 O1 124.1(9) . . ?
O2 C1 C2 118.5(8) . . ?
O1 C1 C2 117.4(8) . . ?
N12 C14 N10 108.2(8) . . ?
N12 C14 C15 124.1(8) . . ?
N10 C14 C15 127.5(8) . . ?
C4 C5 C6 114.8(8) . . ?
C4 C5 H5A 108.6 . . ?
C6 C5 H5A 108.6 . . ?
C4 C5 H5B 108.6 . . ?
C6 C5 H5B 108.6 . . ?
H5A C5 H5B 107.6 . . ?
N11 C13 N10 109.3(7) . . ?
N11 C13 S3 129.1(6) . . ?
N10 C13 S3 121.6(7) . . ?
C17 C16 C15 118.7(7) . . ?
C17 C16 H16C 107.6 . . ?
C15 C16 H16C 107.6 . . ?
C17 C16 H16D 107.6 . . ?
C15 C16 H16D 107.6 . . ?
H16C C16 H16D 107.1 . . ?
N13 C17 N15 107.8(8) . . ?
N13 C17 C16 130.3(8) . . ?
N15 C17 C16 121.8(8) . . ?
N4 C4 N2 108.1(8) . . ?
N4 C4 C5 124.1(8) . . ?
N2 C4 C5 127.7(8) . . ?
O6 C11 O5 122.9(9) . . ?
O6 C11 C12 119.1(9) . . ?
O5 C11 C12 118.0(8) . . ?
Cu3 O12 H12C 135.7 . . ?
Cu3 O12 H12D 114.9 . . ?
H12C O12 H12D 109.3 . . ?
Cu1 O11 H11A 116.1 . . ?
Cu1 O11 H11B 64.8 . . ?
H11A O11 H11B 107.7 . . ?
O3 C10 O4 125.6(8) . . ?
O3 C10 C9 114.5(8) . . ?
O4 C10 C9 119.9(8) . . ?
O8 C20 O7 125.4(9) . . ?
O8 C20 C19 119.1(8) . . ?
O7 C20 C19 115.6(8) . . ?
C10 C9 S2 116.7(6) . . ?
C10 C9 H9A 108.1 . . ?
S2 C9 H9A 108.1 . . ?
C10 C9 H9B 108.1 . . ?
S2 C9 H9B 108.1 . . ?
H9A C9 H9B 107.3 . . ?
C20 O7 Cu2 123.3(6) . 2_676 ?
C10 O3 Cu4 123.2(6) . 2_675 ?
Cu3 Cl1 Cu1 129.20(8) . . ?
Cu3 Cl1 Cu4 68.41(6) . . ?
Cu1 Cl1 Cu4 67.72(6) . . ?
Cu3 Cl1 Cu2 68.05(6) . . ?
Cu1 Cl1 Cu2 67.95(6) . . ?
Cu4 Cl1 Cu2 58.60(5) . . ?
H13A O13 H13B 107.7 . . ?
H14A O14 H14B 107.7 . . ?
H15C O15 H15D 107.7 . . ?
H16E O16 H16F 107.7 . . ?
H17A O17 H17B 107.7 . . ?
H18A O18 H18B 107.7 . . ?
H19C O19 H19D 107.7 . . ?

loop_
_geom_bond_atom_site_label_1
_geom_bond_atom_site_label_2
_geom_bond_distance
_geom_bond_site_symmetry_2
_geom_bond_publ_flag
Cu1 O1 1.937(6) . ?
Cu1 O9 1.967(6) . ?
Cu1 N14 2.066(7) . ?
Cu1 N3 2.092(8) . ?
Cu1 O11 2.284(5) . ?
Cu1 Cl1 2.877(2) . ?
Cu1 H11B 2.0692 . ?
Cu2 N4 1.949(7) . ?
Cu2 O10 1.970(6) . ?
Cu2 O9 1.979(6) . ?
Cu2 N5 1.997(7) . ?
Cu2 O7 2.306(7) 2_676 ?
Cu2 Cu4 2.8663(15) . ?
Cu2 Cl1 2.931(2) . ?
Cu3 O5 1.933(6) . ?
Cu3 O10 1.953(6) . ?
Cu3 N6 2.038(8) . ?
Cu3 N11 2.055(7) . ?
Cu3 O12 2.423(5) . ?
Cu3 Cl1 2.825(2) . ?
Cu4 N12 1.948(7) . ?
Cu4 O9 1.959(6) . ?
Cu4 O10 1.984(6) . ?
Cu4 N13 1.984(7) . ?
Cu4 O3 2.288(6) 2_675 ?
Cu4 Cl1 2.926(2) . ?
S1 C3 1.743(9) . ?
S1 C2 1.819(9) . ?
S3 C13 1.732(9) . ?
S3 C12 1.807(9) . ?
S2 C8 1.751(9) . ?
S2 C9 1.834(9) . ?
S4 C18 1.761(9) . ?
S4 C19 1.813(10) . ?
O5 C11 1.277(12) . ?
O1 C1 1.269(11) . ?
C12 C11 1.521(13) . ?
C12 H12A 0.9700 . ?
C12 H12B 0.9700 . ?
N2 C4 1.368(11) . ?
N2 C3 1.383(11) . ?
N2 N1 1.414(10) . ?
N7 C7 1.357(12) . ?
N7 C8 1.362(11) . ?
N7 N8 1.406(10) . ?
N15 C17 1.353(11) . ?
N15 C18 1.355(12) . ?
N15 N16 1.424(10) . ?
N14 C18 1.306(11) . ?
N14 N13 1.378(10) . ?
N4 C4 1.300(11) . ?
N4 N3 1.390(10) . ?
N11 C13 1.330(12) . ?
N11 N12 1.405(10) . ?
N10 C14 1.357(12) . ?
N10 C13 1.361(11) . ?
N10 N9 1.391(10) . ?
N1 H1A 0.8600 . ?
N1 H1B 0.8600 . ?
N5 C7 1.330(11) . ?
N5 N6 1.397(10) . ?
C2 C1 1.527(13) . ?
C2 H2A 0.9700 . ?
C2 H2B 0.9700 . ?
N13 C17 1.339(11) . ?
N3 C3 1.297(12) . ?
N8 H8A 0.8600 . ?
N8 H8B 0.8600 . ?
N16 H16A 0.8600 . ?
N16 H16B 0.8600 . ?
N9 H9C 0.8600 . ?
N9 H9D 0.8600 . ?
N6 C8 1.316(11) . ?
C7 C6 1.476(13) . ?
N12 C14 1.302(12) . ?
O2 C1 1.240(12) . ?
C6 C5 1.539(12) . ?
C6 H6A 0.9700 . ?
C6 H6B 0.9700 . ?
C19 C20 1.532(13) . ?
C19 H19A 0.9700 . ?
C19 H19B 0.9700 . ?
C15 C14 1.492(12) . ?
C15 C16 1.535(12) . ?
C15 H15A 0.9700 . ?
C15 H15B 0.9700 . ?
C5 C4 1.491(12) . ?
C5 H5A 0.9700 . ?
C5 H5B 0.9700 . ?
C16 C17 1.485(13) . ?
C16 H16C 0.9700 . ?
C16 H16D 0.9700 . ?
C11 O6 1.247(12) . ?
O12 H12C 0.8405 . ?
O12 H12D 0.8422 . ?
O11 H11A 0.8497 . ?
O11 H11B 0.8502 . ?
C10 O3 1.256(11) . ?
C10 O4 1.262(11) . ?
C10 C9 1.524(13) . ?
C20 O8 1.255(11) . ?
C20 O7 1.265(11) . ?
C9 H9A 0.9700 . ?
C9 H9B 0.9700 . ?
O7 Cu2 2.306(7) 2_676 ?
O3 Cu4 2.288(6) 2_675 ?
O13 H13A 0.8500 . ?
O13 H13B 0.8500 . ?
O14 H14A 0.8502 . ?
O14 H14B 0.8503 . ?
O15 H15C 0.8499 . ?
O15 H15D 0.8502 . ?
O16 H16E 0.8501 . ?
O16 H16F 0.8502 . ?
O17 H17A 0.8500 . ?
O17 H17B 0.8500 . ?
O18 H18A 0.8500 . ?
O18 H18B 0.8499 . ?
O19 H19C 0.8498 . ?
O19 H19D 0.8504 . ?

loop_
_geom_torsion_atom_site_label_1
_geom_torsion_atom_site_label_2
_geom_torsion_atom_site_label_3
_geom_torsion_atom_site_label_4
_geom_torsion
_geom_torsion_site_symmetry_1
_geom_torsion_site_symmetry_2
_geom_torsion_site_symmetry_3
_geom_torsion_site_symmetry_4
_geom_torsion_publ_flag
N4 Cu2 Cu4 N12 -135.5(4) . . . . ?
O10 Cu2 Cu4 N12 30.4(4) . . . . ?
O9 Cu2 Cu4 N12 -165.9(4) . . . . ?
N5 Cu2 Cu4 N12 -3.3(4) . . . . ?
O7 Cu2 Cu4 N12 117.9(3) 2_676 . . . ?
Cl1 Cu2 Cu4 N12 -67.3(3) . . . . ?
N4 Cu2 Cu4 O9 30.4(4) . . . . ?
O10 Cu2 Cu4 O9 -163.7(4) . . . . ?
N5 Cu2 Cu4 O9 162.7(4) . . . . ?
O7 Cu2 Cu4 O9 -76.2(3) 2_676 . . . ?
Cl1 Cu2 Cu4 O9 98.6(2) . . . . ?
N4 Cu2 Cu4 O10 -166.0(4) . . . . ?
O9 Cu2 Cu4 O10 163.7(3) . . . . ?
N5 Cu2 Cu4 O10 -33.7(4) . . . . ?
O7 Cu2 Cu4 O10 87.4(3) 2_676 . . . ?
Cl1 Cu2 Cu4 O10 -97.7(3) . . . . ?
N4 Cu2 Cu4 N13 -3.1(4) . . . . ?
O10 Cu2 Cu4 N13 162.9(4) . . . . ?
O9 Cu2 Cu4 N13 -33.5(4) . . . . ?
N5 Cu2 Cu4 N13 129.2(4) . . . . ?
O7 Cu2 Cu4 N13 -109.7(3) 2_676 . . . ?
Cl1 Cu2 Cu4 N13 65.2(3) . . . . ?
N4 Cu2 Cu4 O3 115.1(3) . . . 2_675 ?
O10 Cu2 Cu4 O3 -78.9(3) . . . 2_675 ?
O9 Cu2 Cu4 O3 84.7(3) . . . 2_675 ?
N5 Cu2 Cu4 O3 -112.6(3) . . . 2_675 ?
O7 Cu2 Cu4 O3 8.5(2) 2_676 . . 2_675 ?
Cl1 Cu2 Cu4 O3 -176.66(18) . . . 2_675 ?
N4 Cu2 Cu4 Cl1 -68.2(3) . . . . ?
O10 Cu2 Cu4 Cl1 97.7(3) . . . . ?
O9 Cu2 Cu4 Cl1 -98.6(2) . . . . ?
N5 Cu2 Cu4 Cl1 64.0(3) . . . . ?
O7 Cu2 Cu4 Cl1 -174.84(17) 2_676 . . . ?
N12 Cu4 O9 Cu1 -63.7(11) . . . . ?
O10 Cu4 O9 Cu1 -124.8(3) . . . . ?
N13 Cu4 O9 Cu1 40.6(3) . . . . ?
O3 Cu4 O9 Cu1 144.3(3) 2_675 . . . ?
Cu2 Cu4 O9 Cu1 -113.7(3) . . . . ?
Cl1 Cu4 O9 Cu1 -50.2(2) . . . . ?
N12 Cu4 O9 Cu2 50.0(11) . . . . ?
O10 Cu4 O9 Cu2 -11.2(2) . . . . ?
N13 Cu4 O9 Cu2 154.3(3) . . . . ?
O3 Cu4 O9 Cu2 -102.0(2) 2_675 . . . ?
Cl1 Cu4 O9 Cu2 63.45(17) . . . . ?
O1 Cu1 O9 Cu4 38.0(10) . . . . ?
N14 Cu1 O9 Cu4 -43.0(3) . . . . ?
N3 Cu1 O9 Cu4 139.3(3) . . . . ?
O11 Cu1 O9 Cu4 -129.1(3) . . . . ?
Cl1 Cu1 O9 Cu4 51.0(2) . . . . ?
O1 Cu1 O9 Cu2 -64.3(10) . . . . ?
N14 Cu1 O9 Cu2 -145.2(3) . . . . ?
N3 Cu1 O9 Cu2 37.0(3) . . . . ?
O11 Cu1 O9 Cu2 128.7(3) . . . . ?
Cl1 Cu1 O9 Cu2 -51.2(2) . . . . ?
N4 Cu2 O9 Cu4 -155.9(3) . . . . ?
O10 Cu2 O9 Cu4 11.3(2) . . . . ?
N5 Cu2 O9 Cu4 -61.3(11) . . . . ?
O7 Cu2 O9 Cu4 109.4(2) 2_676 . . . ?
Cl1 Cu2 O9 Cu4 -63.45(18) . . . . ?
N4 Cu2 O9 Cu1 -42.0(3) . . . . ?
O10 Cu2 O9 Cu1 125.1(3) . . . . ?
N5 Cu2 O9 Cu1 52.5(11) . . . . ?
O7 Cu2 O9 Cu1 -136.7(3) 2_676 . . . ?
Cu4 Cu2 O9 Cu1 113.8(4) . . . . ?
Cl1 Cu2 O9 Cu1 50.4(2) . . . . ?
O5 Cu3 O10 Cu2 33.4(11) . . . . ?
N6 Cu3 O10 Cu2 -43.7(3) . . . . ?
N11 Cu3 O10 Cu2 139.4(3) . . . . ?
O12 Cu3 O10 Cu2 -128.8(3) . . . . ?
Cl1 Cu3 O10 Cu2 50.9(2) . . . . ?
O5 Cu3 O10 Cu4 -68.0(11) . . . . ?
N6 Cu3 O10 Cu4 -145.0(3) . . . . ?
N11 Cu3 O10 Cu4 38.1(3) . . . . ?
O12 Cu3 O10 Cu4 129.8(3) . . . . ?
Cl1 Cu3 O10 Cu4 -50.5(2) . . . . ?
N4 Cu2 O10 Cu3 -62.0(11) . . . . ?
O9 Cu2 O10 Cu3 -124.2(3) . . . . ?
N5 Cu2 O10 Cu3 41.1(3) . . . . ?
O7 Cu2 O10 Cu3 145.4(3) 2_676 . . . ?
Cu4 Cu2 O10 Cu3 -113.1(4) . . . . ?
Cl1 Cu2 O10 Cu3 -49.2(2) . . . . ?
N4 Cu2 O10 Cu4 51.1(11) . . . . ?
O9 Cu2 O10 Cu4 -11.1(2) . . . . ?
N5 Cu2 O10 Cu4 154.1(3) . . . . ?
O7 Cu2 O10 Cu4 -101.5(2) 2_676 . . . ?
Cl1 Cu2 O10 Cu4 63.84(17) . . . . ?
N12 Cu4 O10 Cu3 -42.6(3) . . . . ?
O9 Cu4 O10 Cu3 124.3(3) . . . . ?
N13 Cu4 O10 Cu3 51.0(11) . . . . ?
O3 Cu4 O10 Cu3 -140.7(3) 2_675 . . . ?
Cu2 Cu4 O10 Cu3 113.1(4) . . . . ?
Cl1 Cu4 O10 Cu3 49.0(2) . . . . ?
N12 Cu4 O10 Cu2 -155.7(3) . . . . ?
O9 Cu4 O10 Cu2 11.2(2) . . . . ?
N13 Cu4 O10 Cu2 -62.1(11) . . . . ?
O3 Cu4 O10 Cu2 106.2(3) 2_675 . . . ?
Cl1 Cu4 O10 Cu2 -64.09(17) . . . . ?
O10 Cu3 O5 C11 148.4(9) . . . . ?
N6 Cu3 O5 C11 -135.2(8) . . . . ?
N11 Cu3 O5 C11 42.9(8) . . . . ?
O12 Cu3 O5 C11 -50.5(8) . . . . ?
Cl1 Cu3 O5 C11 131.3(8) . . . . ?
O9 Cu1 O1 C1 142.3(9) . . . . ?
N14 Cu1 O1 C1 -137.7(7) . . . . ?
N3 Cu1 O1 C1 41.8(8) . . . . ?
O11 Cu1 O1 C1 -51.2(8) . . . . ?
Cl1 Cu1 O1 C1 129.7(7) . . . . ?
C13 S3 C12 C11 78.3(7) . . . . ?
O1 Cu1 N14 C18 43.6(9) . . . . ?
O9 Cu1 N14 C18 -152.8(9) . . . . ?
N3 Cu1 N14 C18 -132(2) . . . . ?
O11 Cu1 N14 C18 -62.8(8) . . . . ?
Cl1 Cu1 N14 C18 131.7(8) . . . . ?
O1 Cu1 N14 N13 -130.7(6) . . . . ?
O9 Cu1 N14 N13 32.9(6) . . . . ?
N3 Cu1 N14 N13 54(3) . . . . ?
O11 Cu1 N14 N13 122.9(6) . . . . ?
Cl1 Cu1 N14 N13 -42.6(6) . . . . ?
O10 Cu2 N4 C4 144.6(10) . . . . ?
O9 Cu2 N4 C4 -153.5(8) . . . . ?
N5 Cu2 N4 C4 42.0(8) . . . . ?
O7 Cu2 N4 C4 -62.6(8) 2_676 . . . ?
Cu4 Cu2 N4 C4 -173.7(7) . . . . ?
Cl1 Cu2 N4 C4 132.3(8) . . . . ?
O10 Cu2 N4 N3 -27.7(15) . . . . ?
O9 Cu2 N4 N3 34.2(6) . . . . ?
N5 Cu2 N4 N3 -130.3(6) . . . . ?
O7 Cu2 N4 N3 125.0(6) 2_676 . . . ?
Cu4 Cu2 N4 N3 14.0(7) . . . . ?
Cl1 Cu2 N4 N3 -40.0(6) . . . . ?
O5 Cu3 N11 C13 -38.9(10) . . . . ?
O10 Cu3 N11 C13 155.2(10) . . . . ?
N6 Cu3 N11 C13 122(3) . . . . ?
O12 Cu3 N11 C13 70.7(10) . . . . ?
Cl1 Cu3 N11 C13 -127.8(10) . . . . ?
O5 Cu3 N11 N12 149.9(5) . . . . ?
O10 Cu3 N11 N12 -16.0(6) . . . . ?
N6 Cu3 N11 N12 -49(3) . . . . ?
O12 Cu3 N11 N12 -100.5(5) . . . . ?
Cl1 Cu3 N11 N12 61.0(5) . . . . ?
N4 Cu2 N5 C7 -38.4(9) . . . . ?
O10 Cu2 N5 C7 155.9(9) . . . . ?
O9 Cu2 N5 C7 -132.1(10) . . . . ?
O7 Cu2 N5 C7 57.4(9) 2_676 . . . ?
Cu4 Cu2 N5 C7 178.4(8) . . . . ?
Cl1 Cu2 N5 C7 -130.0(9) . . . . ?
N4 Cu2 N5 N6 147.9(6) . . . . ?
O10 Cu2 N5 N6 -17.9(6) . . . . ?
O9 Cu2 N5 N6 54.2(13) . . . . ?
O7 Cu2 N5 N6 -116.3(6) 2_676 . . . ?
Cu4 Cu2 N5 N6 4.7(7) . . . . ?
Cl1 Cu2 N5 N6 56.3(6) . . . . ?
C3 S1 C2 C1 75.6(7) . . . . ?
C18 N14 N13 C17 -1.6(9) . . . . ?
Cu1 N14 N13 C17 174.0(5) . . . . ?
C18 N14 N13 Cu4 173.5(6) . . . . ?
Cu1 N14 N13 Cu4 -10.8(8) . . . . ?
N12 Cu4 N13 C17 -38.6(9) . . . . ?
O9 Cu4 N13 C17 155.9(9) . . . . ?
O10 Cu4 N13 C17 -131.3(10) . . . . ?
O3 Cu4 N13 C17 60.8(9) 2_675 . . . ?
Cu2 Cu4 N13 C17 178.2(7) . . . . ?
Cl1 Cu4 N13 C17 -129.4(8) . . . . ?
N12 Cu4 N13 N14 148.0(6) . . . . ?
O9 Cu4 N13 N14 -17.5(6) . . . . ?
O10 Cu4 N13 N14 55.3(13) . . . . ?
O3 Cu4 N13 N14 -112.6(6) 2_675 . . . ?
Cu2 Cu4 N13 N14 4.8(7) . . . . ?
Cl1 Cu4 N13 N14 57.2(6) . . . . ?
C4 N4 N3 C3 0.3(9) . . . . ?
Cu2 N4 N3 C3 174.0(6) . . . . ?
C4 N4 N3 Cu1 172.9(6) . . . . ?
Cu2 N4 N3 Cu1 -13.5(8) . . . . ?
O1 Cu1 N3 C3 -42.4(10) . . . . ?
O9 Cu1 N3 C3 153.9(9) . . . . ?
N14 Cu1 N3 C3 133(2) . . . . ?
O11 Cu1 N3 C3 64.2(9) . . . . ?
Cl1 Cu1 N3 C3 -130.3(9) . . . . ?
O1 Cu1 N3 N4 148.6(5) . . . . ?
O9 Cu1 N3 N4 -15.1(6) . . . . ?
N14 Cu1 N3 N4 -36(3) . . . . ?
O11 Cu1 N3 N4 -104.8(5) . . . . ?
Cl1 Cu1 N3 N4 60.7(5) . . . . ?
C7 N5 N6 C8 -1.0(9) . . . . ?
Cu2 N5 N6 C8 174.5(6) . . . . ?
C7 N5 N6 Cu3 173.8(6) . . . . ?
Cu2 N5 N6 Cu3 -10.7(8) . . . . ?
O5 Cu3 N6 C8 40.7(9) . . . . ?
O10 Cu3 N6 C8 -153.5(9) . . . . ?
N11 Cu3 N6 C8 -120(3) . . . . ?
O12 Cu3 N6 C8 -68.7(8) . . . . ?
Cl1 Cu3 N6 C8 129.8(8) . . . . ?
O5 Cu3 N6 N5 -132.3(6) . . . . ?
O10 Cu3 N6 N5 33.5(6) . . . . ?
N11 Cu3 N6 N5 67(3) . . . . ?
O12 Cu3 N6 N5 118.3(6) . . . . ?
Cl1 Cu3 N6 N5 -43.2(6) . . . . ?
N6 N5 C7 N7 0.8(9) . . . . ?
Cu2 N5 C7 N7 -173.2(7) . . . . ?
N6 N5 C7 C6 -178.1(9) . . . . ?
Cu2 N5 C7 C6 7.9(15) . . . . ?
C8 N7 C7 N5 -0.4(10) . . . . ?
N8 N7 C7 N5 -176.4(7) . . . . ?
C8 N7 C7 C6 178.6(8) . . . . ?
N8 N7 C7 C6 2.6(13) . . . . ?
N5 N6 C8 N7 0.7(9) . . . . ?
Cu3 N6 C8 N7 -172.8(6) . . . . ?
N5 N6 C8 S2 -179.8(6) . . . . ?
Cu3 N6 C8 S2 6.6(13) . . . . ?
C7 N7 C8 N6 -0.2(10) . . . . ?
N8 N7 C8 N6 175.4(8) . . . . ?
C7 N7 C8 S2 -179.7(7) . . . . ?
N8 N7 C8 S2 -4.0(13) . . . . ?
C9 S2 C8 N6 126.2(8) . . . . ?
C9 S2 C8 N7 -54.4(9) . . . . ?
C13 N11 N12 C14 -1.2(9) . . . . ?
Cu3 N11 N12 C14 173.1(6) . . . . ?
C13 N11 N12 Cu4 172.8(6) . . . . ?
Cu3 N11 N12 Cu4 -13.0(8) . . . . ?
O9 Cu4 N12 C14 145.7(9) . . . . ?
O10 Cu4 N12 C14 -153.3(8) . . . . ?
N13 Cu4 N12 C14 41.9(8) . . . . ?
O3 Cu4 N12 C14 -62.5(8) 2_675 . . . ?
Cu2 Cu4 N12 C14 -173.7(7) . . . . ?
Cl1 Cu4 N12 C14 132.7(8) . . . . ?
O9 Cu4 N12 N11 -26.9(14) . . . . ?
O10 Cu4 N12 N11 34.1(6) . . . . ?
N13 Cu4 N12 N11 -130.7(6) . . . . ?
O3 Cu4 N12 N11 124.9(6) 2_675 . . . ?
Cu2 Cu4 N12 N11 13.7(7) . . . . ?
Cl1 Cu4 N12 N11 -39.9(6) . . . . ?
N5 C7 C6 C5 -10.2(14) . . . . ?
N7 C7 C6 C5 171.1(8) . . . . ?
N13 N14 C18 N15 1.1(10) . . . . ?
Cu1 N14 C18 N15 -173.5(6) . . . . ?
N13 N14 C18 S4 178.9(6) . . . . ?
Cu1 N14 C18 S4 4.2(13) . . . . ?
C17 N15 C18 N14 -0.2(10) . . . . ?
N16 N15 C18 N14 173.6(8) . . . . ?
C17 N15 C18 S4 -177.9(6) . . . . ?
N16 N15 C18 S4 -4.1(13) . . . . ?
C19 S4 C18 N14 125.6(8) . . . . ?
C19 S4 C18 N15 -57.0(9) . . . . ?
N4 N3 C3 N2 0.3(9) . . . . ?
Cu1 N3 C3 N2 -169.1(7) . . . . ?
N4 N3 C3 S1 -178.3(7) . . . . ?
Cu1 N3 C3 S1 12.3(15) . . . . ?
C4 N2 C3 N3 -0.7(10) . . . . ?
N1 N2 C3 N3 179.8(8) . . . . ?
C4 N2 C3 S1 178.1(6) . . . . ?
N1 N2 C3 S1 -1.4(12) . . . . ?
C2 S1 C3 N3 -13.4(9) . . . . ?
C2 S1 C3 N2 168.1(7) . . . . ?
C18 S4 C19 C20 -59.6(8) . . . . ?
Cu1 O1 C1 O2 -164.5(7) . . . . ?
Cu1 O1 C1 C2 16.2(11) . . . . ?
S1 C2 C1 O2 78.5(10) . . . . ?
S1 C2 C1 O1 -102.2(8) . . . . ?
N11 N12 C14 N10 0.2(10) . . . . ?
Cu4 N12 C14 N10 -173.0(6) . . . . ?
N11 N12 C14 C15 -175.3(8) . . . . ?
Cu4 N12 C14 C15 11.5(13) . . . . ?
C13 N10 C14 N12 0.9(10) . . . . ?
N9 N10 C14 N12 -177.1(8) . . . . ?
C13 N10 C14 C15 176.2(8) . . . . ?
N9 N10 C14 C15 -1.8(14) . . . . ?
C16 C15 C14 N12 -80.0(11) . . . . ?
C16 C15 C14 N10 105.4(10) . . . . ?
C7 C6 C5 C4 63.4(11) . . . . ?
N12 N11 C13 N10 1.7(9) . . . . ?
Cu3 N11 C13 N10 -169.9(7) . . . . ?
N12 N11 C13 S3 -178.4(6) . . . . ?
Cu3 N11 C13 S3 10.0(15) . . . . ?
C14 N10 C13 N11 -1.6(10) . . . . ?
N9 N10 C13 N11 176.3(8) . . . . ?
C14 N10 C13 S3 178.5(6) . . . . ?
N9 N10 C13 S3 -3.6(12) . . . . ?
C12 S3 C13 N11 -15.3(9) . . . . ?
C12 S3 C13 N10 164.5(7) . . . . ?
C14 C15 C16 C17 59.6(11) . . . . ?
N14 N13 C17 N15 1.5(9) . . . . ?
Cu4 N13 C17 N15 -172.3(6) . . . . ?
N14 N13 C17 C16 -179.5(9) . . . . ?
Cu4 N13 C17 C16 6.7(15) . . . . ?
C18 N15 C17 N13 -0.8(10) . . . . ?
N16 N15 C17 N13 -175.1(7) . . . . ?
C18 N15 C17 C16 -180.0(8) . . . . ?
N16 N15 C17 C16 5.7(13) . . . . ?
C15 C16 C17 N13 -6.7(14) . . . . ?
C15 C16 C17 N15 172.2(8) . . . . ?
N3 N4 C4 N2 -0.7(10) . . . . ?
Cu2 N4 C4 N2 -173.8(6) . . . . ?
N3 N4 C4 C5 -176.1(8) . . . . ?
Cu2 N4 C4 C5 10.9(13) . . . . ?
C3 N2 C4 N4 0.9(10) . . . . ?
N1 N2 C4 N4 -179.6(7) . . . . ?
C3 N2 C4 C5 176.0(8) . . . . ?
N1 N2 C4 C5 -4.4(14) . . . . ?
C6 C5 C4 N4 -81.7(11) . . . . ?
C6 C5 C4 N2 103.8(10) . . . . ?
Cu3 O5 C11 O6 -169.3(7) . . . . ?
Cu3 O5 C11 C12 12.9(12) . . . . ?
S3 C12 C11 O6 81.8(10) . . . . ?
S3 C12 C11 O5 -100.3(9) . . . . ?
S4 C19 C20 O8 16.6(12) . . . . ?
S4 C19 C20 O7 -164.2(7) . . . . ?
O3 C10 C9 S2 -172.9(7) . . . . ?
O4 C10 C9 S2 7.4(11) . . . . ?
C8 S2 C9 C10 -48.5(8) . . . . ?
O8 C20 O7 Cu2 -3.0(13) . . . 2_676 ?
C19 C20 O7 Cu2 177.9(6) . . . 2_676 ?
O4 C10 O3 Cu4 -13.3(12) . . . 2_675 ?
C9 C10 O3 Cu4 167.0(6) . . . 2_675 ?
O5 Cu3 Cl1 Cu1 175.6(2) . . . . ?
O10 Cu3 Cl1 Cu1 -0.08(19) . . . . ?
N6 Cu3 Cl1 Cu1 84.8(2) . . . . ?
N11 Cu3 Cl1 Cu1 -89.9(2) . . . . ?
O12 Cu3 Cl1 Cu1 0.8(5) . . . . ?
O5 Cu3 Cl1 Cu4 -152.52(19) . . . . ?
O10 Cu3 Cl1 Cu4 31.83(17) . . . . ?
N6 Cu3 Cl1 Cu4 116.7(2) . . . . ?
N11 Cu3 Cl1 Cu4 -58.0(2) . . . . ?
O12 Cu3 Cl1 Cu4 32.7(4) . . . . ?
O5 Cu3 Cl1 Cu2 143.87(19) . . . . ?
O10 Cu3 Cl1 Cu2 -31.77(17) . . . . ?
N6 Cu3 Cl1 Cu2 53.1(2) . . . . ?
N11 Cu3 Cl1 Cu2 -121.6(2) . . . . ?
O12 Cu3 Cl1 Cu2 -30.9(4) . . . . ?
O1 Cu1 Cl1 Cu3 176.7(2) . . . . ?
O9 Cu1 Cl1 Cu3 0.4(2) . . . . ?
N14 Cu1 Cl1 Cu3 84.6(2) . . . . ?
N3 Cu1 Cl1 Cu3 -89.1(2) . . . . ?
O11 Cu1 Cl1 Cu3 -0.1(6) . . . . ?
O1 Cu1 Cl1 Cu4 144.59(19) . . . . ?
O9 Cu1 Cl1 Cu4 -31.71(17) . . . . ?
N14 Cu1 Cl1 Cu4 52.5(2) . . . . ?
N3 Cu1 Cl1 Cu4 -121.2(2) . . . . ?
O11 Cu1 Cl1 Cu4 -32.2(6) . . . . ?
O1 Cu1 Cl1 Cu2 -151.61(19) . . . . ?
O9 Cu1 Cl1 Cu2 32.09(17) . . . . ?
N14 Cu1 Cl1 Cu2 116.3(2) . . . . ?
N3 Cu1 Cl1 Cu2 -57.4(2) . . . . ?
O11 Cu1 Cl1 Cu2 31.6(6) . . . . ?
N12 Cu4 Cl1 Cu3 54.9(2) . . . . ?
O9 Cu4 Cl1 Cu3 -121.69(17) . . . . ?
O10 Cu4 Cl1 Cu3 -31.74(17) . . . . ?
N13 Cu4 Cl1 Cu3 148.8(2) . . . . ?
O3 Cu4 Cl1 Cu3 -65.8(6) 2_675 . . . ?
Cu2 Cu4 Cl1 Cu3 -76.74(5) . . . . ?
N12 Cu4 Cl1 Cu1 -151.4(2) . . . . ?
O9 Cu4 Cl1 Cu1 32.03(17) . . . . ?
O10 Cu4 Cl1 Cu1 121.98(18) . . . . ?
N13 Cu4 Cl1 Cu1 -57.5(2) . . . . ?
O3 Cu4 Cl1 Cu1 87.9(6) 2_675 . . . ?
Cu2 Cu4 Cl1 Cu1 76.98(5) . . . . ?
N12 Cu4 Cl1 Cu2 131.6(2) . . . . ?
O9 Cu4 Cl1 Cu2 -44.95(17) . . . . ?
O10 Cu4 Cl1 Cu2 45.00(17) . . . . ?
N13 Cu4 Cl1 Cu2 -134.5(2) . . . . ?
O3 Cu4 Cl1 Cu2 10.9(6) 2_675 . . . ?
N4 Cu2 Cl1 Cu3 -151.3(2) . . . . ?
O10 Cu2 Cl1 Cu3 31.93(17) . . . . ?
O9 Cu2 Cl1 Cu3 121.83(18) . . . . ?
N5 Cu2 Cl1 Cu3 -57.6(2) . . . . ?
O7 Cu2 Cl1 Cu3 95.6(6) 2_676 . . . ?
Cu4 Cu2 Cl1 Cu3 77.36(5) . . . . ?
N4 Cu2 Cl1 Cu1 54.8(2) . . . . ?
O10 Cu2 Cl1 Cu1 -122.01(18) . . . . ?
O9 Cu2 Cl1 Cu1 -32.11(17) . . . . ?
N5 Cu2 Cl1 Cu1 148.5(2) . . . . ?
O7 Cu2 Cl1 Cu1 -58.4(6) 2_676 . . . ?
Cu4 Cu2 Cl1 Cu1 -76.59(5) . . . . ?
N4 Cu2 Cl1 Cu4 131.4(2) . . . . ?
O10 Cu2 Cl1 Cu4 -45.42(17) . . . . ?
O9 Cu2 Cl1 Cu4 44.48(17) . . . . ?
N5 Cu2 Cl1 Cu4 -135.0(2) . . . . ?
O7 Cu2 Cl1 Cu4 18.2(6) 2_676 . . . ?
